data_4078351
loop_
_publ_author_name
'Trommer, Martin'
'Miracle, Gary E.'
'Eichler, Barrett E.'
'Powell, Douglas R.'
'West, Robert'

_publ_section_title
;
 Synthesis and Reactivity of Several Stable 1-Silaallenes
;
_journal_issue 26
_journal_name_full Organometallics
_journal_page_first 5737
_journal_paper_doi 10.1021/om970246l
_journal_volume 16
_journal_year 1997
_chemical_formula_sum 'C34 H52 Si'
_chemical_formula_weight 488.85
_chemical_name_systematic
; 
 ? 
;
_space_group_IT_number 61
_symmetry_cell_setting orthorhombic
_symmetry_space_group_name_Hall '-P 2ac 2ab'
_symmetry_space_group_name_H-M 'P b c a'
_atom_sites_solution_hydrogens geom
_atom_sites_solution_primary direct
_atom_sites_solution_secondary difmap
_audit_creation_method SHELXL
_cell_angle_alpha 90.00
_cell_angle_beta 90.00
_cell_angle_gamma 90.00
_cell_formula_units_Z 8
_cell_length_a 13.982(4)
_cell_length_b 16.842(9)
_cell_length_c 26.031(7)
_cell_measurement_reflns_used 25
_cell_measurement_temperature 123(2)
_cell_measurement_theta_max 24.5
_cell_measurement_theta_min 22.5
_cell_volume 6130(4)
_computing_structure_refinement 'SHELXL-93 (Sheldrick, 1993)'
_computing_structure_solution 'SHELXS-86 (Sheldrick, 1990)'
_diffrn_ambient_temperature 123(2)
_diffrn_measurement_device 'Siemens P3f'
_diffrn_measurement_method '\w scans'
_diffrn_radiation_monochromator graphite
_diffrn_radiation_source 'sealed tube'
_diffrn_radiation_type CuK\a
_diffrn_radiation_wavelength 1.54178
_diffrn_reflns_av_R_equivalents 0.0922
_diffrn_reflns_av_sigmaI/netI 0.0797
_diffrn_reflns_limit_h_max 3
_diffrn_reflns_limit_h_min -15
_diffrn_reflns_limit_k_max 18
_diffrn_reflns_limit_k_min 0
_diffrn_reflns_limit_l_max 28
_diffrn_reflns_limit_l_min 0
_diffrn_reflns_number 4940
_diffrn_reflns_theta_max 56.99
_diffrn_reflns_theta_min 3.40
_diffrn_standards_decay_% 8.0
_diffrn_standards_interval_count 45
_diffrn_standards_number 3
_exptl_absorpt_coefficient_mu 0.791
_exptl_absorpt_correction_type none
_exptl_crystal_colour colorless
_exptl_crystal_density_diffrn 1.059
_exptl_crystal_density_method 'not measured'
_exptl_crystal_description 'transparent prism'
_exptl_crystal_F_000 2160
_exptl_crystal_size_max 0.40
_exptl_crystal_size_mid 0.30
_exptl_crystal_size_min 0.20
_refine_diff_density_max 0.760
_refine_diff_density_min -0.891
_refine_diff_density_rms 0.131
_refine_ls_extinction_method none
_refine_ls_goodness_of_fit_all 1.294
_refine_ls_goodness_of_fit_obs 1.337
_refine_ls_hydrogen_treatment riding
_refine_ls_matrix_type full
_refine_ls_number_parameters 346
_refine_ls_number_reflns 4129
_refine_ls_number_restraints 129
_refine_ls_restrained_S_all 1.282
_refine_ls_restrained_S_obs 1.315
_refine_ls_R_factor_all 0.1603
_refine_ls_R_factor_obs 0.1076
_refine_ls_shift/esd_max 0.000
_refine_ls_shift/esd_mean 0.000
_refine_ls_structure_factor_coef Fsqd
_refine_ls_weighting_details 'w=1/[\s^2^(Fo^2^)+(0.1762P)^2^+15.2347P] where P=(Fo^2^+2Fc^2^)/3'
_refine_ls_weighting_scheme calc
_refine_ls_wR_factor_all 0.3715
_refine_ls_wR_factor_obs 0.2998
_reflns_number_observed 2595
_reflns_number_total 4129
_reflns_observed_criterion >2sigma(I)
_cod_data_source_file om5737.cif
_cod_data_source_block compound_8-b
_cod_depositor_comments
;
The following automatic conversions were performed:

'_refine_ls_weighting_scheme' value 'calc
w=1/[\s^2^(Fo^2^)+(0.1762P)^2^+15.2347P] where P=(Fo^2^+2Fc^2^)/3'
was changed to 'calc'. New tag '_refine_ls_weighting_details' was
created. The value of the new tag was set to
'w=1/[\s^2^(Fo^2^)+(0.1762P)^2^+15.2347P] where P=(Fo^2^+2Fc^2^)/3'.

Automatic conversion script
Id: cif_fix_values 3143 2015-03-26 13:38:13Z robertas 
;
_cod_original_cell_volume 6129.9(41)
_cod_original_sg_symbol_H-M Pbca
_cod_database_code 4078351

loop_
_symmetry_equiv_pos_as_xyz
'x, y, z'
'-x+1/2, -y, z+1/2'
'-x, y+1/2, -z+1/2'
'x+1/2, -y+1/2, -z'
'-x, -y, -z'
'x-1/2, y, -z-1/2'
'x, -y-1/2, z-1/2'
'-x-1/2, y-1/2, z'

loop_
_atom_site_aniso_label
_atom_site_aniso_U_11
_atom_site_aniso_U_22
_atom_site_aniso_U_33
_atom_site_aniso_U_23
_atom_site_aniso_U_13
_atom_site_aniso_U_12
Si1 0.0152(10) 0.0538(14) 0.0157(10) -0.0014(10) 0.0000(7) 0.0004(9)
C1 0.018(3) 0.048(5) 0.012(3) 0.006(3) 0.002(3) 0.004(3)
C2 0.013(3) 0.051(5) 0.020(4) -0.002(4) 0.007(3) 0.004(3)
C3 0.031(4) 0.038(4) 0.028(4) 0.001(4) 0.008(3) 0.000(3)
C4 0.016(4) 0.060(5) 0.026(4) 0.005(4) 0.003(3) 0.004(4)
C5 0.018(4) 0.058(5) 0.015(4) -0.001(4) 0.001(3) 0.001(4)
C6 0.018(3) 0.047(5) 0.019(4) -0.002(4) 0.006(3) 0.000(3)
C7 0.027(4) 0.045(5) 0.024(4) -0.001(4) 0.002(3) -0.005(4)
C8 0.020(4) 0.059(5) 0.025(4) -0.006(4) -0.003(3) -0.001(4)
C9 0.031(4) 0.074(6) 0.023(4) -0.005(4) 0.006(3) -0.007(4)
C10 0.035(5) 0.052(5) 0.047(5) -0.006(5) 0.006(4) -0.005(4)
C11 0.032(3) 0.078(4) 0.042(3) 0.016(3) -0.001(3) 0.016(3)
C12 0.043(4) 0.085(5) 0.056(4) 0.009(4) -0.006(4) 0.020(4)
C13 0.038(4) 0.082(5) 0.045(4) 0.020(4) 0.000(4) 0.015(4)
C14 0.036(4) 0.083(5) 0.052(4) 0.014(4) -0.003(4) 0.013(4)
C12' 0.042(5) 0.079(5) 0.051(5) 0.015(5) -0.003(5) 0.015(5)
C13' 0.040(5) 0.078(6) 0.049(5) 0.013(5) -0.003(5) 0.015(5)
C14' 0.040(5) 0.079(6) 0.052(5) 0.011(5) -0.003(5) 0.014(5)
C15 0.022(4) 0.053(5) 0.018(4) -0.008(4) -0.001(3) -0.006(4)
C16 0.029(4) 0.056(5) 0.029(4) -0.001(4) 0.003(3) -0.001(4)
C17 0.024(4) 0.064(6) 0.034(4) 0.001(4) 0.004(3) -0.001(4)
C18 0.034(4) 0.074(6) 0.032(5) -0.010(5) -0.007(4) -0.007(4)
C19 0.019(4) 0.093(7) 0.017(4) -0.008(4) 0.001(3) -0.003(4)
C20 0.032(4) 0.063(6) 0.029(4) 0.008(4) 0.001(3) 0.014(4)
C21 0.030(4) 0.072(6) 0.029(4) 0.012(4) -0.014(3) -0.002(4)
C22 0.037(4) 0.074(6) 0.016(4) 0.010(4) 0.008(3) -0.004(4)
C23 0.011(3) 0.062(5) 0.023(4) -0.006(4) 0.000(3) 0.002(3)
C24 0.017(4) 0.049(5) 0.018(4) -0.017(4) 0.000(3) -0.006(3)
C25 0.015(3) 0.065(6) 0.015(4) -0.001(4) -0.002(3) -0.005(4)
C26 0.021(4) 0.052(5) 0.029(4) -0.006(4) 0.003(3) -0.016(4)
C27 0.016(4) 0.068(6) 0.020(4) 0.000(4) -0.005(3) -0.006(4)
C28 0.022(4) 0.071(6) 0.029(4) -0.005(4) -0.003(3) 0.000(4)
C29 0.029(4) 0.066(6) 0.029(4) -0.002(4) -0.003(3) 0.003(4)
C30 0.016(4) 0.076(7) 0.024(4) -0.009(4) -0.002(3) -0.012(4)
C31 0.019(4) 0.065(6) 0.020(4) -0.007(4) 0.006(3) -0.008(4)
C32 0.023(4) 0.080(7) 0.033(5) 0.022(5) 0.006(3) -0.002(4)
C33 0.034(5) 0.089(7) 0.036(5) -0.022(5) 0.011(4) -0.004(5)
C34 0.026(4) 0.066(6) 0.050(5) 0.000(5) 0.020(4) 0.000(4)

loop_
_atom_site_label
_atom_site_type_symbol
_atom_site_fract_x
_atom_site_fract_y
_atom_site_fract_z
_atom_site_U_iso_or_equiv
_atom_site_thermal_displace_type
_atom_site_occupancy
_atom_site_calc_flag
_atom_site_refinement_flags
_atom_site_disorder_group
Si1 Si 0.65499(13) 0.56168(13) 0.19376(7) 0.0283(7) Uani 1 d . .
C1 C 0.5320(5) 0.5762(5) 0.1628(2) 0.026(2) Uani 1 d . .
C2 C 0.4944(4) 0.6461(5) 0.1793(3) 0.028(2) Uani 1 d . .
C3 C 0.4125(5) 0.6810(5) 0.1573(3) 0.032(2) Uani 1 d . .
H3 H 0.3903(5) 0.7313(5) 0.1686(3) 0.029(6) Uiso 1 calc R .
C4 C 0.3644(5) 0.6395(5) 0.1180(3) 0.034(2) Uani 1 d . .
C5 C 0.3996(5) 0.5694(5) 0.1025(3) 0.030(2) Uani 1 d . .
H5 H 0.3682(5) 0.5439(5) 0.0746(3) 0.029(6) Uiso 1 calc R .
C6 C 0.4798(5) 0.5301(5) 0.1242(3) 0.028(2) Uani 1 d . .
C7 C 0.5416(5) 0.6910(5) 0.2244(3) 0.032(2) Uani 1 d . .
C8 C 0.6475(5) 0.6587(5) 0.2287(3) 0.035(2) Uani 1 d . .
H8A H 0.6649(5) 0.6512(5) 0.2652(3) 0.029(6) Uiso 1 calc R .
H8B H 0.6926(5) 0.6973(5) 0.2133(3) 0.029(6) Uiso 1 calc R .
C9 C 0.4840(6) 0.6694(6) 0.2732(3) 0.042(2) Uani 1 d . .
H9A H 0.4890(6) 0.6122(6) 0.2796(3) 0.051(4) Uiso 1 d R .
H9B H 0.4167(6) 0.6838(6) 0.2683(3) 0.051(4) Uiso 1 d R .
H9C H 0.5099(6) 0.6986(6) 0.3027(3) 0.051(4) Uiso 1 d R .
C10 C 0.5431(6) 0.7802(5) 0.2188(3) 0.045(2) Uani 1 d . .
H10A H 0.4774(6) 0.8006(5) 0.2196(3) 0.051(4) Uiso 1 d R .
H10B H 0.5732(6) 0.7945(5) 0.1861(3) 0.051(4) Uiso 1 d R .
H10C H 0.5796(6) 0.8036(5) 0.2472(3) 0.051(4) Uiso 1 d R .
C11 C 0.2765(5) 0.6787(5) 0.0914(3) 0.050(2) Uani 1 d DU .
C12 C 0.2441(8) 0.7556(6) 0.1160(4) 0.061(3) Uani 0.795(9) d PDU 1
H12A H 0.2980(8) 0.7928(6) 0.1175(4) 0.051(4) Uiso 0.795(9) d PR 1
H12B H 0.2210(8) 0.7450(6) 0.1509(4) 0.051(4) Uiso 0.795(9) d PR 1
H12C H 0.1924(8) 0.7789(6) 0.0956(4) 0.051(4) Uiso 0.795(9) d PR 1
C13 C 0.2992(8) 0.6936(7) 0.0355(3) 0.055(2) Uani 0.795(9) d PDU 1
H13A H 0.3548(8) 0.7288(7) 0.0329(3) 0.051(4) Uiso 0.795(9) d PR 1
H13B H 0.2440(8) 0.7187(7) 0.0188(3) 0.051(4) Uiso 0.795(9) d PR 1
H13C H 0.3133(8) 0.6431(7) 0.0184(3) 0.051(4) Uiso 0.795(9) d PR 1
C14 C 0.1941(7) 0.6194(6) 0.0948(4) 0.057(2) Uani 0.795(9) d PDU 1
H14A H 0.1352(7) 0.6445(6) 0.0824(4) 0.051(4) Uiso 0.795(9) d PR 1
H14B H 0.1855(7) 0.6027(6) 0.1305(4) 0.051(4) Uiso 0.795(9) d PR 1
H14C H 0.2086(7) 0.5729(6) 0.0735(4) 0.051(4) Uiso 0.795(9) d PR 1
C12' C 0.3068(26) 0.7637(10) 0.0784(14) 0.057(3) Uani 0.205(9) d PDU 2
H12D H 0.3633(26) 0.7624(10) 0.0561(14) 0.051(4) Uiso 0.205(9) calc PR 2
H12E H 0.3220(26) 0.7923(10) 0.1101(14) 0.051(4) Uiso 0.205(9) calc PR 2
H12F H 0.2543(26) 0.7907(10) 0.0605(14) 0.051(4) Uiso 0.205(9) calc PR 2
C13' C 0.2479(26) 0.6385(20) 0.0415(8) 0.056(3) Uani 0.205(9) d PDU 2
H13D H 0.3038(26) 0.6344(20) 0.0189(8) 0.051(4) Uiso 0.205(9) calc PR 2
H13E H 0.1981(26) 0.6699(20) 0.0245(8) 0.051(4) Uiso 0.205(9) calc PR 2
H13F H 0.2232(26) 0.5852(20) 0.0488(8) 0.051(4) Uiso 0.205(9) calc PR 2
C14' C 0.1890(17) 0.6844(22) 0.1258(12) 0.057(3) Uani 0.205(9) d PDU 2
H14D H 0.2066(17) 0.7102(22) 0.1582(12) 0.051(4) Uiso 0.205(9) calc PR 2
H14E H 0.1646(17) 0.6309(22) 0.1329(12) 0.051(4) Uiso 0.205(9) calc PR 2
H14F H 0.1395(17) 0.7157(22) 0.1086(12) 0.051(4) Uiso 0.205(9) calc PR 2
C15 C 0.5018(5) 0.4473(5) 0.1080(3) 0.031(2) Uani 1 d . .
C16 C 0.6087(5) 0.4327(5) 0.0951(3) 0.038(2) Uani 1 d . .
H16A H 0.6314(5) 0.4740(5) 0.0716(3) 0.051(4) Uiso 1 d R .
H16B H 0.6158(5) 0.3805(5) 0.0788(3) 0.051(4) Uiso 1 d R .
H16C H 0.6465(5) 0.4342(5) 0.1268(3) 0.051(4) Uiso 1 d R .
C17 C 0.4745(5) 0.3896(5) 0.1528(3) 0.041(2) Uani 1 d . .
H17A H 0.4967(5) 0.4118(5) 0.1855(3) 0.051(4) Uiso 1 d R .
H17B H 0.5048(5) 0.3379(5) 0.1471(3) 0.051(4) Uiso 1 d R .
H17C H 0.4049(5) 0.3830(5) 0.1538(3) 0.051(4) Uiso 1 d R .
C18 C 0.4470(6) 0.4148(6) 0.0613(3) 0.047(2) Uani 1 d . .
H18A H 0.4442(6) 0.4556(6) 0.0345(3) 0.051(4) Uiso 1 d R .
H18B H 0.3819(6) 0.4004(6) 0.0717(3) 0.051(4) Uiso 1 d R .
H18C H 0.4799(6) 0.3678(6) 0.0480(3) 0.051(4) Uiso 1 d R .
C19 C 0.6856(5) 0.4805(6) 0.2425(3) 0.043(2) Uani 1 d . .
C20 C 0.7038(6) 0.3983(5) 0.2209(3) 0.041(2) Uani 1 d . .
H20A H 0.7234(6) 0.3626(5) 0.2487(3) 0.051(4) Uiso 1 d R .
H20B H 0.7547(6) 0.4011(5) 0.1951(3) 0.051(4) Uiso 1 d R .
H20C H 0.6452(6) 0.3782(5) 0.2050(3) 0.051(4) Uiso 1 d R .
C21 C 0.7788(5) 0.5090(6) 0.2694(3) 0.044(2) Uani 1 d . .
H21A H 0.8059(5) 0.4653(6) 0.2895(3) 0.051(4) Uiso 1 d R .
H21B H 0.7641(5) 0.5537(6) 0.2922(3) 0.051(4) Uiso 1 d R .
H21C H 0.8251(5) 0.5261(6) 0.2434(3) 0.051(4) Uiso 1 d R .
C22 C 0.6066(5) 0.4738(6) 0.2841(3) 0.043(2) Uani 1 d . .
H22A H 0.6256(5) 0.4344(6) 0.3099(3) 0.051(4) Uiso 1 d R .
H22B H 0.5464(5) 0.4572(6) 0.2680(3) 0.051(4) Uiso 1 d R .
H22C H 0.5977(5) 0.5254(6) 0.3008(3) 0.051(4) Uiso 1 d R .
C23 C 0.7588(5) 0.5611(5) 0.1479(3) 0.032(2) Uani 1 d . .
H23 H 0.8044(5) 0.5203(5) 0.1537(3) 0.029(6) Uiso 1 calc R .
C24 C 0.7788(5) 0.6092(5) 0.1083(3) 0.028(2) Uani 1 d . .
C25 C 0.7146(5) 0.6764(5) 0.0933(3) 0.032(2) Uani 1 d . .
C26 C 0.6339(5) 0.6653(5) 0.0621(3) 0.034(2) Uani 1 d . .
H26 H 0.6204(5) 0.6133(5) 0.0499(3) 0.029(6) Uiso 1 calc R .
C27 C 0.5749(5) 0.7243(5) 0.0485(3) 0.035(2) Uani 1 d . .
H27 H 0.5207(5) 0.7139(5) 0.0275(3) 0.029(6) Uiso 1 calc R .
C28 C 0.5934(5) 0.7997(6) 0.0652(3) 0.041(2) Uani 1 d . .
H28 H 0.5523(5) 0.8422(6) 0.0558(3) 0.029(6) Uiso 1 calc R .
C29 C 0.6725(5) 0.8137(6) 0.0958(3) 0.041(2) Uani 1 d . .
H29 H 0.6852(5) 0.8662(6) 0.1074(3) 0.029(6) Uiso 1 calc R .
C30 C 0.7316(5) 0.7543(6) 0.1095(3) 0.038(2) Uani 1 d . .
H30 H 0.7856(5) 0.7654(6) 0.1304(3) 0.029(6) Uiso 1 calc R .
C31 C 0.8681(5) 0.5963(5) 0.0729(3) 0.035(2) Uani 1 d . .
C32 C 0.9237(5) 0.6734(6) 0.0673(3) 0.046(2) Uani 1 d . .
H32A H 0.9795(5) 0.6645(6) 0.0453(3) 0.051(4) Uiso 1 d R .
H32B H 0.9449(5) 0.6915(6) 0.1013(3) 0.051(4) Uiso 1 d R .
H32C H 0.8825(5) 0.7139(6) 0.0518(3) 0.051(4) Uiso 1 d R .
C33 C 0.8331(6) 0.5683(6) 0.0201(3) 0.053(3) Uani 1 d . .
H33A H 0.8883(6) 0.5580(6) -0.0022(3) 0.051(4) Uiso 1 d R .
H33B H 0.7929(6) 0.6095(6) 0.0046(3) 0.051(4) Uiso 1 d R .
H33C H 0.7958(6) 0.5194(6) 0.0241(3) 0.051(4) Uiso 1 d R .
C34 C 0.9377(6) 0.5365(6) 0.0942(3) 0.047(2) Uani 1 d . .
H34A H 0.9916(6) 0.5306(6) 0.0705(3) 0.051(4) Uiso 1 d R .
H34B H 0.9055(6) 0.4852(6) 0.0984(3) 0.051(4) Uiso 1 d R .
H34C H 0.9612(6) 0.5548(6) 0.1276(3) 0.051(4) Uiso 1 d R .

loop_
_atom_type_symbol
_atom_type_description
_atom_type_scat_dispersion_real
_atom_type_scat_dispersion_imag
_atom_type_scat_source
C C 0.0181 0.0091 'International Tables Vol C Tables 4.2.6.8 and 6.1.1.4'
H H 0.0000 0.0000 'International Tables Vol C Tables 4.2.6.8 and 6.1.1.4'
Si Si 0.2541 0.3302 'International Tables Vol C Tables 4.2.6.8 and 6.1.1.4'

loop_
_geom_angle_atom_site_label_1
_geom_angle_atom_site_label_2
_geom_angle_atom_site_label_3
_geom_angle
C8 Si1 C23 110.8(4)
C8 Si1 C19 108.3(4)
C23 Si1 C19 104.2(3)
C8 Si1 C1 92.5(3)
C23 Si1 C1 115.3(3)
C19 Si1 C1 124.8(3)
C2 C1 C6 118.8(6)
C2 C1 Si1 109.0(5)
C6 C1 Si1 132.0(5)
C1 C2 C3 123.2(7)
C1 C2 C7 119.9(6)
C3 C2 C7 116.9(7)
C2 C3 C4 118.4(7)
C5 C4 C3 118.7(7)
C5 C4 C11 121.9(7)
C3 C4 C11 119.3(7)
C4 C5 C6 125.5(7)
C5 C6 C1 114.8(7)
C5 C6 C15 119.1(6)
C1 C6 C15 126.0(6)
C10 C7 C2 114.8(7)
C10 C7 C9 108.7(7)
C2 C7 C9 106.7(6)
C10 C7 C8 109.7(6)
C2 C7 C8 106.6(6)
C9 C7 C8 110.4(6)
C7 C8 Si1 108.6(5)
C13 C11 C12 109.1(7)
C14' C11 C13' 108.7(10)
C13 C11 C14 108.7(7)
C12 C11 C14 108.0(6)
C14' C11 C12' 107.1(10)
C13' C11 C12' 107.4(10)
C13 C11 C4 109.5(7)
C12 C11 C4 114.3(7)
C14' C11 C4 113.6(15)
C13' C11 C4 113.6(16)
C14 C11 C4 107.1(7)
C12' C11 C4 106.1(15)
C6 C15 C18 117.0(7)
C6 C15 C16 114.2(6)
C18 C15 C16 104.7(6)
C6 C15 C17 108.6(6)
C18 C15 C17 104.3(6)
C16 C15 C17 107.3(6)
C20 C19 C22 108.1(7)
C20 C19 C21 108.0(7)
C22 C19 C21 107.8(6)
C20 C19 Si1 116.4(5)
C22 C19 Si1 110.8(6)
C21 C19 Si1 105.4(6)
C24 C23 Si1 130.3(6)
C23 C24 C25 122.2(6)
C23 C24 C31 122.3(7)
C25 C24 C31 115.4(6)
C30 C25 C26 115.9(8)
C30 C25 C24 121.9(6)
C26 C25 C24 122.2(7)
C27 C26 C25 123.3(8)
C26 C27 C28 119.3(7)
C27 C28 C29 119.6(8)
C30 C29 C28 121.0(9)
C29 C30 C25 120.9(7)
C34 C31 C32 106.0(6)
C34 C31 C33 109.2(7)
C32 C31 C33 109.9(7)
C34 C31 C24 113.0(6)
C32 C31 C24 110.2(7)
C33 C31 C24 108.4(6)

loop_
_geom_bond_atom_site_label_1
_geom_bond_atom_site_label_2
_geom_bond_distance
Si1 C8 1.873(8)
Si1 C23 1.880(7)
Si1 C19 1.913(9)
Si1 C1 1.914(7)
C1 C2 1.360(11)
C1 C6 1.465(10)
C2 C3 1.408(10)
C2 C7 1.546(10)
C3 C4 1.410(11)
C4 C5 1.341(11)
C4 C11 1.556(10)
C5 C6 1.420(10)
C6 C15 1.489(11)
C7 C10 1.510(12)
C7 C9 1.547(10)
C7 C8 1.581(10)
C11 C13 1.512(7)
C11 C12 1.515(7)
C11 C14' 1.519(8)
C11 C13' 1.520(8)
C11 C14 1.528(7)
C11 C12' 1.531(8)
C15 C18 1.538(10)
C15 C16 1.551(10)
C15 C17 1.565(11)
C19 C20 1.516(12)
C19 C22 1.552(10)
C19 C21 1.554(10)
C23 C24 1.340(11)
C24 C25 1.497(11)
C24 C31 1.566(9)
C25 C30 1.398(12)
C25 C26 1.403(10)
C26 C27 1.339(11)
C27 C28 1.366(12)
C28 C29 1.383(11)
C29 C30 1.346(12)
C31 C34 1.507(12)
C31 C32 1.520(12)
C31 C33 1.535(11)

loop_
_geom_torsion_atom_site_label_1
_geom_torsion_atom_site_label_2
_geom_torsion_atom_site_label_3
_geom_torsion_atom_site_label_4
_geom_torsion
C8 Si1 C1 C2 -0.7(5)
C23 Si1 C1 C2 -115.2(5)
C19 Si1 C1 C2 113.6(6)
C8 Si1 C1 C6 174.1(7)
C23 Si1 C1 C6 59.7(8)
C19 Si1 C1 C6 -71.5(7)
C6 C1 C2 C3 -6.9(10)
Si1 C1 C2 C3 168.8(6)
C6 C1 C2 C7 172.8(6)
Si1 C1 C2 C7 -11.5(8)
C1 C2 C3 C4 3.3(10)
C7 C2 C3 C4 -176.4(6)
C2 C3 C4 C5 -1.3(10)
C2 C3 C4 C11 -177.3(6)
C3 C4 C5 C6 3.5(11)
C11 C4 C5 C6 179.4(6)
C4 C5 C6 C1 -6.8(10)
C4 C5 C6 C15 171.2(7)
C2 C1 C6 C5 8.2(9)
Si1 C1 C6 C5 -166.3(5)
C2 C1 C6 C15 -169.7(7)
Si1 C1 C6 C15 15.8(10)
C1 C2 C7 C10 141.7(7)
C3 C2 C7 C10 -38.5(9)
C1 C2 C7 C9 -97.9(8)
C3 C2 C7 C9 81.9(8)
C1 C2 C7 C8 20.1(9)
C3 C2 C7 C8 -160.1(6)
C10 C7 C8 Si1 -143.1(6)
C2 C7 C8 Si1 -18.3(7)
C9 C7 C8 Si1 97.2(7)
C23 Si1 C8 C7 129.8(5)
C19 Si1 C8 C7 -116.5(5)
C1 Si1 C8 C7 11.5(5)
C5 C4 C11 C13 -60.3(9)
C3 C4 C11 C13 115.5(8)
C5 C4 C11 C12 177.0(7)
C3 C4 C11 C12 -7.2(9)
C5 C4 C11 C14' 114.0(16)
C3 C4 C11 C14' -70.2(16)
C5 C4 C11 C13' -10.9(16)
C3 C4 C11 C13' 164.9(15)
C5 C4 C11 C14 57.4(9)
C3 C4 C11 C14 -126.8(8)
C5 C4 C11 C12' -128.6(15)
C3 C4 C11 C12' 47.2(15)
C5 C6 C15 C18 10.9(9)
C1 C6 C15 C18 -171.3(6)
C5 C6 C15 C16 133.6(7)
C1 C6 C15 C16 -48.6(9)
C5 C6 C15 C17 -106.7(7)
C1 C6 C15 C17 71.1(8)
C8 Si1 C19 C20 -174.6(5)
C23 Si1 C19 C20 -56.6(6)
C1 Si1 C19 C20 78.8(6)
C8 Si1 C19 C22 61.3(6)
C23 Si1 C19 C22 179.3(6)
C1 Si1 C19 C22 -45.3(7)
C8 Si1 C19 C21 -55.1(6)
C23 Si1 C19 C21 63.0(6)
C1 Si1 C19 C21 -161.6(5)
C8 Si1 C23 C24 -58.5(8)
C19 Si1 C23 C24 -174.8(7)
C1 Si1 C23 C24 44.8(8)
Si1 C23 C24 C25 -0.5(11)
Si1 C23 C24 C31 -177.4(5)
C23 C24 C25 C30 97.1(9)
C31 C24 C25 C30 -85.8(8)
C23 C24 C25 C26 -83.0(9)
C31 C24 C25 C26 94.0(8)
C30 C25 C26 C27 -0.8(10)
C24 C25 C26 C27 179.3(7)
C25 C26 C27 C28 0.6(11)
C26 C27 C28 C29 -0.2(11)
C27 C28 C29 C30 0.1(12)
C28 C29 C30 C25 -0.3(12)
C26 C25 C30 C29 0.6(11)
C24 C25 C30 C29 -179.5(7)
C23 C24 C31 C34 -11.7(10)
C25 C24 C31 C34 171.2(7)
C23 C24 C31 C32 -130.2(7)
C25 C24 C31 C32 52.8(8)
C23 C24 C31 C33 109.5(8)
C25 C24 C31 C33 -67.5(9)
